data_7157219
loop_
_publ_author_name
'Shimomura, N.'
'Egawa, Y.'
'Miki, R.'
'Fujihara, T.'
'Ishimaru, Y.'
'Seki, T.'

_publ_section_title
;
 A red fluorophore comprising a borinate-containing xanthene analogue as a
 polyol sensor.
;
_journal_issue 42
_journal_name_full 'Organic &amp; biomolecular chemistry'
_journal_page_first 10031
_journal_page_last 10036
_journal_paper_doi 10.1039/c6ob01695b
_journal_volume 14
_journal_year 2016
_chemical_formula_sum 'C23 H23 B N2 O2'
_chemical_formula_weight 370.24
_space_group_crystal_system orthorhombic
_space_group_IT_number 64
_space_group_name_Hall '-C 2ac 2'
_space_group_name_H-M_alt 'C m c e'
_atom_sites_solution_hydrogens geom
_audit_creation_method SHELXL-2014
_audit_update_record
;
2016-06-16 deposited with the CCDC.
2016-10-05 downloaded from the CCDC.
;
_cell_angle_alpha 90
_cell_angle_beta 90
_cell_angle_gamma 90
_cell_formula_units_Z 8
_cell_length_a 7.2732(9)
_cell_length_b 18.924(2)
_cell_length_c 31.436(4)
_cell_measurement_reflns_used 6731
_cell_measurement_temperature 200(2)
_cell_measurement_theta_max 27.05
_cell_measurement_theta_min 2.25
_cell_volume 4326.8(9)
_computing_cell_refinement 'Bruker SAINT (Bruker 2014)'
_computing_data_collection 'Bruker APEX2 (Bruker 2014)'
_computing_data_reduction 'Bruker SAINT and XPREP (Bruker 2014)'
_computing_molecular_graphics 'ORTEP-3 for Windows (Farrugia, 2012)'
_computing_publication_material 'XCIF (Bruker, 2014)'
_computing_structure_refinement 'SHELXL2014 (Sheldrick, 2008)'
_computing_structure_solution 'SHELXL2014 (Sheldrick, 2008)'
_diffrn_ambient_temperature 200(2)
_diffrn_detector_area_resol_mean 8.333
_diffrn_measured_fraction_theta_full 0.999
_diffrn_measured_fraction_theta_max 0.998
_diffrn_measurement_device_type 'Bruker APEXII CCD area-detector'
_diffrn_measurement_method '\f and \w'
_diffrn_radiation_monochromator 'Bruker Helios multilayer confocal mirror'
_diffrn_radiation_source 'Bruker TXS fine-focus rotating anode'
_diffrn_radiation_type MoK\a
_diffrn_radiation_wavelength 0.71073
_diffrn_reflns_av_R_equivalents 0.0263
_diffrn_reflns_av_unetI/netI 0.0142
_diffrn_reflns_Laue_measured_fraction_full 0.999
_diffrn_reflns_Laue_measured_fraction_max 0.998
_diffrn_reflns_limit_h_max 9
_diffrn_reflns_limit_h_min -9
_diffrn_reflns_limit_k_max 24
_diffrn_reflns_limit_k_min -24
_diffrn_reflns_limit_l_max 40
_diffrn_reflns_limit_l_min -40
_diffrn_reflns_number 23868
_diffrn_reflns_point_group_measured_fraction_full 0.999
_diffrn_reflns_point_group_measured_fraction_max 0.998
_diffrn_reflns_theta_full 25.242
_diffrn_reflns_theta_max 27.098
_diffrn_reflns_theta_min 1.295
_exptl_absorpt_coefficient_mu 0.072
_exptl_absorpt_correction_type multi-scan
_exptl_absorpt_process_details 'SADABS-2014/2 - Bruker 2014'
_exptl_crystal_colour violet
_exptl_crystal_density_diffrn 1.137
_exptl_crystal_description plate
_exptl_crystal_F_000 1568
_exptl_crystal_size_max 0.170
_exptl_crystal_size_mid 0.095
_exptl_crystal_size_min 0.040
_exptl_transmission_factor_max 0.8621
_exptl_transmission_factor_min 0.7992
_platon_squeeze_details
;
The chloroform solvent molecule could not be resolved due
to extensive disorder and their assumed presence was removed from
the overall scattering by the PLATON SQUEEZE procedure [Spek (2009).
Acta Cryst. D65, 148-155].
A total of 56 e was found in each cavity (estimated volume 131 ?%A^3^),
corresponding to approximately one chloroform molecule per cavity.
;
_refine_diff_density_max 0.318
_refine_diff_density_min -0.275
_refine_diff_density_rms 0.046
_refine_ls_extinction_method none
_refine_ls_goodness_of_fit_ref 1.138
_refine_ls_hydrogen_treatment constr
_refine_ls_matrix_type full
_refine_ls_number_parameters 161
_refine_ls_number_reflns 2576
_refine_ls_number_restraints 0
_refine_ls_restrained_S_all 1.138
_refine_ls_R_factor_all 0.0778
_refine_ls_R_factor_gt 0.0655
_refine_ls_shift/su_max 0.000
_refine_ls_shift/su_mean 0.000
_refine_ls_structure_factor_coef Fsqd
_refine_ls_weighting_details 'w=1/[\s^2^(Fo^2^)+(0.0742P)^2^+6.3230P] where P=(Fo^2^+2Fc^2^)/3'
_refine_ls_weighting_scheme calc
_refine_ls_wR_factor_gt 0.1889
_refine_ls_wR_factor_ref 0.1962
_reflns_Friedel_coverage 0.000
_reflns_number_gt 2071
_reflns_number_total 2576
_reflns_threshold_expression 'I > 2\s(I)'
_cod_data_source_file c6ob01695b2.cif
_cod_data_source_block fuji_maru_jsd_150716_01
_cod_original_sg_symbol_Hall '-C 2bc 2'
_cod_original_sg_symbol_H-M 'C m c a'
_cod_database_code 7157219
_shelx_space_group_comment
;
The symmetry employed for this shelxl refinement is uniquely defined
by the following loop, which should always be used as a source of
symmetry information in preference to the above space-group names.
They are only intended as comments.
;
_shelx_estimated_absorpt_t_min 0.988
_shelx_estimated_absorpt_t_max 0.997
_platon_squeeze_void_probe_radius 1.20
_shelxl_version_number 2014-3

loop_
_space_group_symop_operation_xyz
'x, y, z'
'x, -y, -z'
'-x+1/2, y, -z+1/2'
'-x+1/2, -y, z+1/2'
'x+1/2, y+1/2, z'
'x+1/2, -y+1/2, -z'
'-x+1, y+1/2, -z+1/2'
'-x+1, -y+1/2, z+1/2'
'-x, -y, -z'
'-x, y, z'
'x-1/2, -y, z-1/2'
'x-1/2, y, -z-1/2'
'-x+1/2, -y+1/2, -z'
'-x+1/2, y+1/2, z'
'x, -y+1/2, z-1/2'
'x, y+1/2, -z-1/2'

loop_
_atom_site_label
_atom_site_type_symbol
_atom_site_fract_x
_atom_site_fract_y
_atom_site_fract_z
_atom_site_U_iso_or_equiv
_atom_site_adp_type
_atom_site_occupancy
_atom_site_site_symmetry_order
_atom_site_calc_flag
_atom_site_refinement_flags_posn
_atom_site_refinement_flags_adp
_atom_site_refinement_flags_occupancy
B1 B 0.0000 0.34252(17) 0.11829(10) 0.0346(7) Uani 1 2 d S T P
C1 C 0.0000 0.27413(19) -0.00115(10) 0.0500(8) Uani 1 2 d S T P
C2 C 0.0000 0.31771(18) 0.03613(10) 0.0501(8) Uani 1 2 d S T P
H2 H 0.0000 0.3675 0.0324 0.060 Uiso 1 2 calc R U P
C3 C 0.0000 0.29204(15) 0.07650(9) 0.0387(7) Uani 1 2 d S T P
C4 C 0.0000 0.29759(14) 0.16215(9) 0.0321(6) Uani 1 2 d S T P
C5 C 0.0000 0.32982(15) 0.20133(9) 0.0383(7) Uani 1 2 d S T P
H5 H 0.0000 0.3800 0.2022 0.046 Uiso 1 2 calc R U P
C6 C 0.0000 0.29248(16) 0.24082(9) 0.0359(6) Uani 1 2 d S T P
C7 C 0.0000 0.21778(17) 0.23869(10) 0.0464(8) Uani 1 2 d S T P
H7 H 0.0000 0.1907 0.2641 0.056 Uiso 1 2 calc R U P
C8 C 0.0000 0.18466(17) 0.20007(11) 0.0535(9) Uani 1 2 d S T P
H8 H 0.0000 0.1345 0.1992 0.064 Uiso 1 2 calc R U P
C9 C 0.0000 0.22237(16) 0.16137(10) 0.0403(7) Uani 1 2 d S T P
C10 C 0.0000 0.18664(17) 0.12203(11) 0.0570(10) Uani 1 2 d S T P
H10 H 0.0000 0.1365 0.1231 0.068 Uiso 1 2 calc R U P
C11 C 0.0000 0.21719(17) 0.08164(11) 0.0485(8) Uani 1 2 d S T P
C12 C 0.0000 0.1737(2) 0.04484(13) 0.0731(13) Uani 1 2 d S T P
H12 H 0.0000 0.1238 0.0482 0.088 Uiso 1 2 calc R U P
C13 C 0.0000 0.2015(2) 0.00449(12) 0.0609(10) Uani 1 2 d S T P
H13 H 0.0000 0.1710 -0.0195 0.073 Uiso 1 2 calc R U P
C14 C 0.0000 0.3759(3) -0.04816(13) 0.129(3) Uani 1 2 d S T P
H14A H 0.0662 0.3999 -0.0252 0.193 Uiso 0.5 1 calc R U P
H14B H -0.1270 0.3931 -0.0492 0.193 Uiso 0.5 1 calc R U P
H14C H 0.0608 0.3857 -0.0753 0.193 Uiso 0.5 1 calc R U P
C15 C 0.0000 0.2565(3) -0.07846(12) 0.0728(13) Uani 1 2 d S T P
H15A H -0.0493 0.2835 -0.1025 0.109 Uiso 0.5 1 calc R U P
H15B H -0.0768 0.2148 -0.0735 0.109 Uiso 0.5 1 calc R U P
H15C H 0.1260 0.2416 -0.0849 0.109 Uiso 0.5 1 calc R U P
C16 C 0.0000 0.4022(2) 0.28168(12) 0.0872(17) Uani 1 2 d S T P
H16A H 0.1261 0.4198 0.2789 0.131 Uiso 0.5 1 calc R U P
H16B H -0.0499 0.4164 0.3093 0.131 Uiso 0.5 1 calc R U P
H16C H -0.0762 0.4220 0.2589 0.131 Uiso 0.5 1 calc R U P
C17 C 0.0000 0.2881(2) 0.31873(10) 0.0540(9) Uani 1 2 d S T P
H17A H 0.1211 0.2667 0.3233 0.081 Uiso 0.5 1 calc R U P
H17B H -0.0939 0.2510 0.3179 0.081 Uiso 0.5 1 calc R U P
H17C H -0.0272 0.3209 0.3420 0.081 Uiso 0.5 1 calc R U P
C18 C 0.0958(3) 0.45604(10) 0.13177(6) 0.0375(5) Uani 1 1 d . . .
C19 C 0.1935(4) 0.51418(11) 0.14522(7) 0.0532(6) Uani 1 1 d . . .
H19 H 0.3241 0.5144 0.1447 0.064 Uiso 1 1 calc R U .
C20 C 0.0946(5) 0.57292(13) 0.15969(8) 0.0667(8) Uani 1 1 d . . .
H20 H 0.1590 0.6133 0.1696 0.080 Uiso 1 1 calc R U .
N1 N 0.0000 0.3007(2) -0.04044(9) 0.0709(10) Uani 1 2 d S T P
N2 N 0.0000 0.32629(15) 0.27859(8) 0.0451(7) Uani 1 2 d S T P
O1 O 0.1636(2) 0.39311(7) 0.11794(4) 0.0380(4) Uani 1 1 d . . .

loop_
_atom_site_aniso_label
_atom_site_aniso_U_11
_atom_site_aniso_U_22
_atom_site_aniso_U_33
_atom_site_aniso_U_23
_atom_site_aniso_U_13
_atom_site_aniso_U_12
B1 0.0445(18) 0.0331(15) 0.0262(14) -0.0016(12) 0.000 0.000
C1 0.055(2) 0.061(2) 0.0333(15) -0.0117(15) 0.000 0.000
C2 0.073(2) 0.0428(17) 0.0343(16) -0.0073(13) 0.000 0.000
C3 0.0451(17) 0.0370(15) 0.0342(14) -0.0061(11) 0.000 0.000
C4 0.0294(14) 0.0345(14) 0.0326(13) 0.0011(11) 0.000 0.000
C5 0.0470(17) 0.0332(14) 0.0346(15) 0.0026(11) 0.000 0.000
C6 0.0299(14) 0.0470(16) 0.0310(14) 0.0030(11) 0.000 0.000
C7 0.0524(19) 0.0463(17) 0.0406(17) 0.0161(13) 0.000 0.000
C8 0.078(3) 0.0327(15) 0.0495(19) 0.0072(13) 0.000 0.000
C9 0.0469(17) 0.0347(15) 0.0391(15) 0.0031(12) 0.000 0.000
C10 0.091(3) 0.0330(16) 0.0472(19) -0.0048(14) 0.000 0.000
C11 0.063(2) 0.0388(16) 0.0442(18) -0.0088(13) 0.000 0.000
C12 0.122(4) 0.0384(18) 0.059(2) -0.0155(16) 0.000 0.000
C13 0.081(3) 0.059(2) 0.0423(19) -0.0210(16) 0.000 0.000
C14 0.282(10) 0.074(3) 0.0302(19) -0.0028(19) 0.000 0.000
C15 0.090(3) 0.096(3) 0.0329(18) -0.0208(19) 0.000 0.000
C16 0.169(5) 0.060(2) 0.0318(18) -0.0035(16) 0.000 0.000
C17 0.059(2) 0.073(2) 0.0299(15) 0.0107(15) 0.000 0.000
C18 0.0572(12) 0.0341(10) 0.0212(8) 0.0012(7) 0.0007(8) -0.0026(9)
C19 0.0717(17) 0.0455(12) 0.0424(12) -0.0014(9) -0.0039(12) -0.0151(12)
C20 0.112(2) 0.0396(12) 0.0481(13) -0.0091(10) -0.0034(14) -0.0134(14)
N1 0.103(3) 0.076(2) 0.0340(15) -0.0137(15) 0.000 0.000
N2 0.0543(16) 0.0538(16) 0.0271(12) 0.0057(11) 0.000 0.000
O1 0.0456(9) 0.0364(7) 0.0322(7) -0.0001(5) 0.0032(6) -0.0029(6)

loop_
_atom_type_symbol
_atom_type_description
_atom_type_scat_dispersion_real
_atom_type_scat_dispersion_imag
_atom_type_scat_source
C C 0.0033 0.0016 'International Tables Vol C Tables 4.2.6.8 and 6.1.1.4'
H H 0.0000 0.0000 'International Tables Vol C Tables 4.2.6.8 and 6.1.1.4'
N N 0.0061 0.0033 'International Tables Vol C Tables 4.2.6.8 and 6.1.1.4'
O O 0.0106 0.0060 'International Tables Vol C Tables 4.2.6.8 and 6.1.1.4'
B B 0.0013 0.0007 'International Tables Vol C Tables 4.2.6.8 and 6.1.1.4'

loop_
_geom_angle_atom_site_label_1
_geom_angle_atom_site_label_2
_geom_angle_atom_site_label_3
_geom_angle
_geom_angle_site_symmetry_1
_geom_angle_site_symmetry_3
O1 B1 O1 102.3(2) 10 .
O1 B1 C4 109.59(15) 10 .
O1 B1 C4 109.59(15) . .
O1 B1 C3 111.27(15) 10 .
O1 B1 C3 111.27(15) . .
C4 B1 C3 112.3(2) . .
N1 C1 C13 119.5(3) . .
N1 C1 C2 122.7(3) . .
C13 C1 C2 117.8(3) . .
C3 C2 C1 123.9(3) . .
C3 C2 H2 118.0 . .
C1 C2 H2 118.0 . .
C2 C3 C11 117.5(3) . .
C2 C3 B1 123.0(3) . .
C11 C3 B1 119.5(3) . .
C5 C4 C9 117.3(3) . .
C5 C4 B1 122.0(2) . .
C9 C4 B1 120.7(2) . .
C4 C5 C6 124.0(3) . .
C4 C5 H5 118.0 . .
C6 C5 H5 118.0 . .
N2 C6 C7 121.0(3) . .
N2 C6 C5 122.0(3) . .
C7 C6 C5 116.9(3) . .
C8 C7 C6 120.0(3) . .
C8 C7 H7 120.0 . .
C6 C7 H7 120.0 . .
C7 C8 C9 122.3(3) . .
C7 C8 H8 118.8 . .
C9 C8 H8 118.8 . .
C10 C9 C8 120.9(3) . .
C10 C9 C4 119.7(3) . .
C8 C9 C4 119.4(3) . .
C11 C10 C9 126.8(3) . .
C11 C10 H10 116.6 . .
C9 C10 H10 116.6 . .
C10 C11 C12 120.1(3) . .
C10 C11 C3 121.0(3) . .
C12 C11 C3 118.9(3) . .
C13 C12 C11 122.0(3) . .
C13 C12 H12 119.0 . .
C11 C12 H12 119.0 . .
C12 C13 C1 119.9(3) . .
C12 C13 H13 120.1 . .
C1 C13 H13 120.1 . .
N1 C14 H14A 109.5 . .
N1 C14 H14B 109.5 . .
H14A C14 H14B 109.5 . .
N1 C14 H14C 109.5 . .
H14A C14 H14C 109.5 . .
H14B C14 H14C 109.5 . .
N1 C15 H15A 109.5 . .
N1 C15 H15B 109.5 . .
H15A C15 H15B 109.5 . .
N1 C15 H15C 109.5 . .
H15A C15 H15C 109.5 . .
H15B C15 H15C 109.5 . .
N2 C16 H16A 109.5 . .
N2 C16 H16B 109.5 . .
H16A C16 H16B 109.5 . .
N2 C16 H16C 109.5 . .
H16A C16 H16C 109.5 . .
H16B C16 H16C 109.5 . .
N2 C17 H17A 109.5 . .
N2 C17 H17B 109.5 . .
H17A C17 H17B 109.5 . .
N2 C17 H17C 109.5 . .
H17A C17 H17C 109.5 . .
H17B C17 H17C 109.5 . .
O1 C18 C19 127.7(2) . .
O1 C18 C18 111.24(12) . 10
C19 C18 C18 121.09(15) . 10
C18 C19 C20 118.0(3) . .
C18 C19 H19 121.0 . .
C20 C19 H19 121.0 . .
C20 C20 C19 120.92(17) 10 .
C20 C20 H20 119.5 10 .
C19 C20 H20 119.5 . .
C1 N1 C14 121.8(3) . .
C1 N1 C15 122.9(4) . .
C14 N1 C15 115.3(3) . .
C6 N2 C16 122.2(3) . .
C6 N2 C17 121.9(3) . .
C16 N2 C17 115.9(3) . .
C18 O1 B1 105.33(16) . .

loop_
_geom_bond_atom_site_label_1
_geom_bond_atom_site_label_2
_geom_bond_distance
_geom_bond_site_symmetry_2
B1 O1 1.527(2) 10
B1 O1 1.527(2) .
B1 C4 1.620(4) .
B1 C3 1.624(4) .
C1 N1 1.334(5) .
C1 C13 1.386(5) .
C1 C2 1.433(4) .
C2 C3 1.359(4) .
C2 H2 0.9500 .
C3 C11 1.426(4) .
C4 C5 1.374(4) .
C4 C9 1.424(4) .
C5 C6 1.428(4) .
C5 H5 0.9500 .
C6 N2 1.349(4) .
C6 C7 1.415(4) .
C7 C8 1.366(5) .
C7 H7 0.9500 .
C8 C9 1.410(4) .
C8 H8 0.9500 .
C9 C10 1.409(4) .
C10 C11 1.395(5) .
C10 H10 0.9500 .
C11 C12 1.420(5) .
C12 C13 1.373(6) .
C12 H12 0.9500 .
C13 H13 0.9500 .
C14 N1 1.443(6) .
C14 H14A 0.9800 .
C14 H14B 0.9800 .
C14 H14C 0.9800 .
C15 N1 1.458(4) .
C15 H15A 0.9800 .
C15 H15B 0.9800 .
C15 H15C 0.9800 .
C16 N2 1.439(5) .
C16 H16A 0.9800 .
C16 H16B 0.9800 .
C16 H16C 0.9800 .
C17 N2 1.454(4) .
C17 H17A 0.9800 .
C17 H17B 0.9800 .
C17 H17C 0.9800 .
C18 O1 1.360(2) .
C18 C19 1.376(3) .
C18 C18 1.394(5) 10
C19 C20 1.400(4) .
C19 H19 0.9500 .
C20 C20 1.377(7) 10
C20 H20 0.9500 .

loop_
_geom_torsion_atom_site_label_1
_geom_torsion_atom_site_label_2
_geom_torsion_atom_site_label_3
_geom_torsion_atom_site_label_4
_geom_torsion
_geom_torsion_site_symmetry_1
_geom_torsion_site_symmetry_4
N1 C1 C2 C3 180.000(0) . .
C13 C1 C2 C3 0.000(0) . .
C1 C2 C3 C11 0.000(0) . .
C1 C2 C3 B1 180.000(0) . .
O1 B1 C3 C2 56.72(16) 10 .
O1 B1 C3 C2 -56.72(16) . .
C4 B1 C3 C2 180.000(0) . .
O1 B1 C3 C11 -123.28(16) 10 .
O1 B1 C3 C11 123.28(16) . .
C4 B1 C3 C11 0.000(0) . .
O1 B1 C4 C5 -55.78(15) 10 .
O1 B1 C4 C5 55.78(15) . .
C3 B1 C4 C5 180.000(0) . .
O1 B1 C4 C9 124.22(15) 10 .
O1 B1 C4 C9 -124.22(15) . .
C3 B1 C4 C9 0.000(0) . .
C9 C4 C5 C6 0.000(1) . .
B1 C4 C5 C6 180.000(0) . .
C4 C5 C6 N2 180.000(1) . .
C4 C5 C6 C7 0.000(1) . .
N2 C6 C7 C8 180.000(1) . .
C5 C6 C7 C8 0.000(1) . .
C6 C7 C8 C9 0.000(1) . .
C7 C8 C9 C10 180.000(0) . .
C7 C8 C9 C4 0.000(1) . .
C5 C4 C9 C10 180.000(0) . .
B1 C4 C9 C10 0.000(0) . .
C5 C4 C9 C8 0.000(1) . .
B1 C4 C9 C8 180.000(0) . .
C8 C9 C10 C11 180.000(0) . .
C4 C9 C10 C11 0.000(1) . .
C9 C10 C11 C12 180.000(0) . .
C9 C10 C11 C3 0.000(0) . .
C2 C3 C11 C10 180.000(0) . .
B1 C3 C11 C10 0.000(0) . .
C2 C3 C11 C12 0.000(0) . .
B1 C3 C11 C12 180.000(0) . .
C10 C11 C12 C13 180.000(0) . .
C3 C11 C12 C13 0.000(0) . .
C11 C12 C13 C1 0.000(0) . .
N1 C1 C13 C12 180.000(0) . .
C2 C1 C13 C12 0.000(0) . .
O1 C18 C19 C20 -177.67(19) . .
C18 C18 C19 C20 1.2(3) 10 .
C18 C19 C20 C20 -1.2(3) . 10
C13 C1 N1 C14 180.000(0) . .
C2 C1 N1 C14 0.000(0) . .
C13 C1 N1 C15 0.000(0) . .
C2 C1 N1 C15 180.000(0) . .
C7 C6 N2 C16 180.000(1) . .
C5 C6 N2 C16 0.000(1) . .
C7 C6 N2 C17 0.000(1) . .
C5 C6 N2 C17 180.000(1) . .
C19 C18 O1 B1 165.7(2) . .
C18 C18 O1 B1 -13.30(15) 10 .
O1 B1 O1 C18 20.0(2) 10 .
C4 B1 O1 C18 -96.24(19) . .
C3 B1 O1 C18 138.93(18) . .

loop_
_platon_squeeze_void_nr
_platon_squeeze_void_average_x
_platon_squeeze_void_average_y
_platon_squeeze_void_average_z
_platon_squeeze_void_volume
_platon_squeeze_void_count_electrons
_platon_squeeze_void_content
1 0.000 0.000 0.000 131 56 ' '
2 0.000 0.500 0.500 131 56 ' '
3 0.500 0.500 0.000 131 56 ' '
4 0.500 1.000 0.500 131 56 ' '
